data_2003309
loop_
_publ_author_name
'Gainsford, G. J.'

_publ_section_title
;
 Antifungal Compounds Isolated from New Zealand Flax:
 7-Hydroxy-5-methoxy-6-methylphthalide and 4-Methoxycarbonyl-\b-orcinol
;
_journal_issue 4
_journal_name_full 'Acta Crystallographica Section C'
_journal_page_first 709
_journal_page_last 712
_journal_paper_doi 10.1107/S0108270194009753
_journal_volume 51
_journal_year 1995
_chemical_compound_source ' natural product isolated from Phormium cookianum'
_chemical_formula_moiety 'C10 H12 O4'
_chemical_formula_sum 'C10 H12 O4'
_chemical_formula_weight 196.2
_space_group_IT_number 14
_symmetry_cell_setting monoclinic
_symmetry_space_group_name_Hall '-P 2ybc'
_symmetry_space_group_name_H-M 'P 1 21/c 1'
_atom_type_scat_source IntTabIV
_cell_angle_alpha 90.
_cell_angle_beta 96.44(2)
_cell_angle_gamma 90.
_cell_formula_units_Z 4
_cell_length_a 7.043(2)
_cell_length_b 18.142(7)
_cell_length_c 7.238(2)
_cell_measurement_reflns_used 24
_cell_measurement_temperature 133
_cell_measurement_theta_max 16.5
_cell_measurement_theta_min 3.7
_cell_volume 919.0(5)
_diffrn_measurement_device 'Nicolet R3m'
_diffrn_measurement_method \w
_diffrn_radiation_type MoK\a
_diffrn_radiation_wavelength 0.71073
_diffrn_reflns_av_R_equivalents 0.0134
_diffrn_reflns_limit_h_max 10
_diffrn_reflns_limit_h_min 0
_diffrn_reflns_limit_k_max 26
_diffrn_reflns_limit_k_min 0
_diffrn_reflns_limit_l_max 11
_diffrn_reflns_limit_l_min -11
_diffrn_reflns_number 2505
_diffrn_reflns_theta_max 27.5
_diffrn_standards_decay_% 2
_diffrn_standards_interval_count 97
_diffrn_standards_number 3
_exptl_absorpt_coefficient_mu 0.120
_exptl_absorpt_correction_type none
_exptl_crystal_colour 'light brown'
_exptl_crystal_density_diffrn 1.42
_exptl_crystal_description needle
_exptl_crystal_size_max 0.38
_exptl_crystal_size_mid 0.23
_exptl_crystal_size_min 0.13
_refine_diff_density_max 0.29
_refine_diff_density_min -0.21
_refine_ls_extinction_method none
_refine_ls_goodness_of_fit_obs 1.74
_refine_ls_hydrogen_treatment refall
_refine_ls_number_parameters 175
_refine_ls_number_reflns 1415
_refine_ls_R_factor_obs 0.040
_refine_ls_shift/esd_max 0.004
_refine_ls_structure_factor_coef F
_refine_ls_weighting_details 'w = 1/[\s^2^(F~o~) + 0.0006(F~o~)^2^]'
_refine_ls_weighting_scheme calc
_refine_ls_wR_factor_obs 0.052
_reflns_number_observed 1415
_reflns_observed_criterion I>3\s(I)
_cod_data_source_file as1120.cif
_cod_data_source_block as1120b
_cod_depositor_comments
;
The following automatic conversions were performed:

'_refine_ls_weighting_scheme' value 'w = 1/[\s^2^(F~o~) +
0.0006(F~o~)^2^]' was changed to 'calc'. New tag
'_refine_ls_weighting_details' was created. The value of the new tag
was set to 'w = 1/[\s^2^(F~o~) + 0.0006(F~o~)^2^]'.

Automatic conversion script
Id: cif_fix_values 3143 2015-03-26 13:38:13Z robertas 
;
_cod_original_cell_volume 918.9(4)
_cod_original_sg_symbol_H-M 'P 21/c'
_cod_database_code 2003309

loop_
_symmetry_equiv_pos_as_xyz
x,y,z
x,1/2-y,1/2+z
-x,-y,-z
-x,1/2+y,1/2-z

loop_
_atom_site_label
_atom_site_fract_x
_atom_site_fract_y
_atom_site_fract_z
_atom_site_U_iso_or_equiv
O(2) 1.3902(2) .1890(1) .2754(2) .029(1)
O(4) .7743(2) .1122(1) .0434(2) .030(1)
O(9) 1.4613(2) .3265(1) .3094(2) .030(1)
O(10) 1.2464(2) .4092(1) .1937(2) .028(1)
C(1) 1.1535(3) .2839(1) .1844(2) .020(2)
C(2) 1.2092(3) .2087(1) .2074(2) .022(2)
C(3) 1.0851(3) .1504(1) .1591(3) .022(2)
C(4) .8990(3) .1684(1) .0906(2) .022(2)
C(5) .8384(3) .2416(1) .0715(3) .022(2)
C(6) .9614(3) .2996(1) .1147(2) .021(2)
C(7) 1.1510(4) .0720(1) .1801(3) .031(2)
C(8) .8781(3) .3760(1) .0870(3) .026(2)
C(9) 1.2987(3) .3398(1) .2353(3) .023(2)
C(10) 1.3914(3) .4651(1) .2317(4) .034(2)
H(2) 1.447(4) .235(2) .297(4) .063(9)
H(4) .673(4) .131(2) -.011(4) .059(9)
H(5) .709(3) .253(1) .031(3) .024(5)
H(71) 1.051(6) .037(2) .180(5) .105(12)
H(72) 1.218(5) .061(2) .300(5) .078(10)
H(73) 1.240(5) .058(2) .101(5) .092(11)
H(81) .739(4) .373(1) .043(3) .038(6)
H(82) .886(3) .404(1) .205(3) .028(5)
H(83) .939(3) .405(1) -.008(3) .024(5)
H(101) 1.328(4) .511(1) .196(3) .046(7)
H(102) 1.500(4) .455(1) .161(3) .050(7)
H(103) 1.437(4) .463(1) .364(4) .051(7)
